data_1502198
loop_
_publ_author_name
'Niu, Zhenbin'
'Slebodnick, Carla'
'Bonrad, Klaus'
'Huang, Feihe'
'Gibson, Harry W.'

_publ_section_title
;
 The first [2]pseudorotaxane and the first pseudocryptand-type
 poly[2]pseudorotaxane based on bis(meta-phenylene)-32-crown-10 and
 paraquat derivatives.
;
_journal_issue 11
_journal_name_full 'Organic letters'
_journal_page_first 2872
_journal_page_last 2875
_journal_paper_doi 10.1021/ol200862b
_journal_volume 13
_journal_year 2011
_chemical_formula_moiety 'C54 H58 N2 O10, C12 H14 N2, 0.518(H2 O), 2(F6 P)'
_chemical_formula_sum 'C66 H73.04 F12 N4 O10.52 P2'
_chemical_formula_weight 1380.58
_chemical_name_systematic
; 
 ? 
;
_space_group_IT_number 14
_symmetry_cell_setting monoclinic
_symmetry_space_group_name_Hall '-P 2yn'
_symmetry_space_group_name_H-M 'P 1 21/n 1'
_atom_sites_solution_hydrogens geom
_atom_sites_solution_primary direct
_atom_sites_solution_secondary difmap
_audit_creation_method SHELXL-97
_cell_angle_alpha 90.00
_cell_angle_beta 102.588(3)
_cell_angle_gamma 90.00
_cell_formula_units_Z 2
_cell_length_a 11.8405(3)
_cell_length_b 21.1915(5)
_cell_length_c 14.7699(4)
_cell_measurement_reflns_used 21447
_cell_measurement_temperature 100(2)
_cell_measurement_theta_max 74.7620
_cell_measurement_theta_min 3.0631
_cell_volume 3616.95(16)
_computing_cell_refinement 'CrysAlisPro (Oxford Diffraction, 2009)'
_computing_data_collection 'CrysAlisPro (Oxford Diffraction, 2009)'
_computing_data_reduction 'CrysAlisPro (Oxford Diffraction, 2009)'
_computing_molecular_graphics 'SHELXTL (Sheldrick, G. M. (2008). Acta Cryst. A64, 112-122.)'
_computing_publication_material 'SHELXTL (Sheldrick, G. M. (2008). Acta Cryst. A64, 112-122.)'
_computing_structure_refinement 'SHELXL-97 (Sheldrick, G. M. (2008). Acta Cryst. A64, 112-122.)'
_computing_structure_solution 'SHELXS-97 (Sheldrick, G. M. (2008). Acta Cryst. A64, 112-122.)'
_diffrn_ambient_temperature 100(2)
_diffrn_detector CCD
_diffrn_detector_area_resol_mean 8.3174
_diffrn_detector_type 'Oxford Diffraction Onyx CCD'
_diffrn_measured_fraction_theta_full 0.993
_diffrn_measured_fraction_theta_max 0.993
_diffrn_measurement_device '\k-geometry diffractometer'
_diffrn_measurement_device_type 'Oxford Diffraction Nova'
_diffrn_measurement_method 'phi and omega scans'
_diffrn_orient_matrix_UB_11 0.0206967000
_diffrn_orient_matrix_UB_12 0.0648363000
_diffrn_orient_matrix_UB_13 0.0481918000
_diffrn_orient_matrix_UB_21 -0.1278112000
_diffrn_orient_matrix_UB_22 0.0173932000
_diffrn_orient_matrix_UB_23 -0.0384291000
_diffrn_orient_matrix_UB_31 -0.0320357000
_diffrn_orient_matrix_UB_32 -0.0279230000
_diffrn_orient_matrix_UB_33 0.0872475000
_diffrn_radiation_monochromator mirrors
_diffrn_radiation_probe x-ray
_diffrn_radiation_type CuK\a
_diffrn_radiation_wavelength 1.54178
_diffrn_reflns_av_R_equivalents 0.0377
_diffrn_reflns_av_sigmaI/netI 0.0260
_diffrn_reflns_limit_h_max 14
_diffrn_reflns_limit_h_min -14
_diffrn_reflns_limit_k_max 26
_diffrn_reflns_limit_k_min -26
_diffrn_reflns_limit_l_max 18
_diffrn_reflns_limit_l_min -18
_diffrn_reflns_number 39296
_diffrn_reflns_theta_full 74.94
_diffrn_reflns_theta_max 74.94
_diffrn_reflns_theta_min 3.71
_diffrn_source 'Nova Micro-focus X-ray Source (Cu)'
_diffrn_source_current 0.95
_diffrn_source_voltage 49.5
_diffrn_standards_decay_% <2%
_diffrn_standards_interval_count 50
_diffrn_standards_number 1
_exptl_absorpt_coefficient_mu 1.305
_exptl_absorpt_correction_T_max 1.354
_exptl_absorpt_correction_T_min 0.744
_exptl_absorpt_correction_type gaussian
_exptl_absorpt_process_details
;
 CrysAlisPro, Oxford Diffraction Ltd., Version 1.171.34.36
 (release 02-08-2010 CrysAlis171 .NET)(compiled Aug  2 2010,13:00:58)
 Numerical absorption correction based on Gaussian integration over
 a multifaceted crystal model.
;
_exptl_crystal_colour yellow
_exptl_crystal_density_diffrn 1.268
_exptl_crystal_density_method 'not measured'
_exptl_crystal_description rod
_exptl_crystal_F_000 1438
_exptl_crystal_size_max 0.31
_exptl_crystal_size_mid 0.19
_exptl_crystal_size_min 0.08
_platon_squeeze_details
;
;
_refine_diff_density_max 0.405
_refine_diff_density_min -0.472
_refine_diff_density_rms 0.045
_refine_ls_extinction_method none
_refine_ls_goodness_of_fit_ref 1.076
_refine_ls_hydrogen_treatment constr
_refine_ls_matrix_type full
_refine_ls_number_parameters 644
_refine_ls_number_reflns 7392
_refine_ls_number_restraints 138
_refine_ls_restrained_S_all 1.068
_refine_ls_R_factor_all 0.0547
_refine_ls_R_factor_gt 0.0512
_refine_ls_shift/su_max 0.001
_refine_ls_shift/su_mean 0.000
_refine_ls_structure_factor_coef Fsqd
_refine_ls_weighting_details 'calc w=1/[\s^2^(Fo^2^)+(0.0674P)^2^+1.3749P] where P=(Fo^2^+2Fc^2^)/3'
_refine_ls_weighting_scheme calc
_refine_ls_wR_factor_gt 0.1378
_refine_ls_wR_factor_ref 0.1410
_reflns_number_gt 6647
_reflns_number_total 7392
_reflns_threshold_expression >2sigma(I)
_cod_data_source_file ol200862b_si_005.cif
_cod_data_source_block cs1589
_cod_depositor_comments
;
The following automatic conversions were performed:

'_exptl_absorpt_correction_type' value 'Gaussian' changed to
'gaussian' according to
/home/saulius/struct/CIF-dictionaries/cif_core.dic dictionary named
'cif_core.dic' version 2.4.1 from 2010-06-29.

Automatic conversion script
Id: cif_fix_values 1715 2011-07-08 13:25:40Z adriana 
;
_cod_original_cell_volume 3616.96(17)
_cod_original_sg_symbol_H-M 'P 21/n'
_cod_database_code 1502198

loop_
_symmetry_equiv_pos_as_xyz
'x, y, z'
'-x+1/2, y+1/2, -z+1/2'
'-x, -y, -z'
'x-1/2, -y-1/2, z-1/2'

loop_
_atom_site_label
_atom_site_type_symbol
_atom_site_fract_x
_atom_site_fract_y
_atom_site_fract_z
_atom_site_U_iso_or_equiv
_atom_site_adp_type
_atom_site_occupancy
_atom_site_symmetry_multiplicity
_atom_site_calc_flag
_atom_site_refinement_flags
_atom_site_disorder_assembly
_atom_site_disorder_group
P1 P 0.29098(5) 0.29889(2) 0.37400(3) 0.04627(15) Uani 1 1 d . . .
F1A F 0.2666(3) 0.3596(2) 0.4333(3) 0.0609(12) Uani 0.599(7) 1 d P A 1
F2A F 0.3865(3) 0.27810(16) 0.4495(4) 0.0678(11) Uani 0.599(7) 1 d P A 1
F3A F 0.1938(4) 0.2594(2) 0.4118(3) 0.0638(12) Uani 0.599(7) 1 d P A 1
F4A F 0.2982(3) 0.2444(2) 0.3049(4) 0.0750(13) Uani 0.599(7) 1 d P A 1
F5A F 0.1757(2) 0.32533(17) 0.2955(3) 0.0758(10) Uani 0.599(7) 1 d P A 1
F6A F 0.3681(3) 0.34227(18) 0.3290(2) 0.0709(9) Uani 0.599(7) 1 d P A 1
F1B F 0.2792(8) 0.3655(3) 0.4058(8) 0.117(3) Uani 0.401(7) 1 d P A 2
F2B F 0.3660(7) 0.2834(3) 0.4848(3) 0.0758(18) Uani 0.401(7) 1 d P A 2
F3B F 0.1879(5) 0.2734(4) 0.3973(7) 0.107(3) Uani 0.401(7) 1 d P A 2
F4B F 0.3317(3) 0.22516(17) 0.3542(4) 0.0523(11) Uani 0.401(7) 1 d P A 2
F5B F 0.2544(14) 0.3090(3) 0.2734(3) 0.164(6) Uani 0.401(7) 1 d P A 2
F6B F 0.4309(7) 0.3172(4) 0.3672(7) 0.112(3) Uani 0.401(7) 1 d P A 2
O1 O 0.36201(12) 0.53257(6) 0.72968(11) 0.0553(4) Uani 1 1 d . . .
O2 O 0.18795(12) 0.60714(5) 0.61785(9) 0.0460(3) Uani 1 1 d . . .
O3 O 0.00865(11) 0.59479(6) 0.45254(9) 0.0448(3) Uani 1 1 d . . .
O4 O 0.04492(11) 0.51265(6) 0.31761(9) 0.0466(3) Uani 1 1 d . . .
O5 O 0.23651(10) 0.53772(5) 0.23343(9) 0.0426(3) Uani 1 1 d . B .
C1 C 0.45225(16) 0.49128(8) 0.75108(16) 0.0513(5) Uani 1 1 d . . .
C2 C 0.43328(15) 0.49522(7) 0.25302(12) 0.0401(3) Uani 1 1 d . . .
H2 H 0.4119 0.4546 0.2707 0.048 Uiso 1 1 calc R . .
C3 C 0.35110(15) 0.54356(8) 0.23021(13) 0.0424(4) Uani 1 1 d . . .
C7 C 0.38430(17) 0.59548(7) 0.70409(13) 0.0448(4) Uani 1 1 d . . .
H7A H 0.4117 0.5954 0.6454 0.054 Uiso 1 1 calc R . .
H7B H 0.4446 0.6151 0.7530 0.054 Uiso 1 1 calc R . .
C8 C 0.27299(19) 0.63153(8) 0.69233(14) 0.0511(4) Uani 1 1 d . . .
H8A H 0.2442 0.6290 0.7503 0.061 Uiso 1 1 calc R . .
H8B H 0.2872 0.6765 0.6804 0.061 Uiso 1 1 calc R . .
C9 C 0.08986(19) 0.64779(9) 0.59648(14) 0.0520(5) Uani 1 1 d . . .
H9A H 0.1081 0.6848 0.5613 0.062 Uiso 1 1 calc R . .
H9B H 0.0710 0.6632 0.6547 0.062 Uiso 1 1 calc R . .
C10 C -0.01199(18) 0.61366(9) 0.54038(15) 0.0524(5) Uani 1 1 d . . .
H10A H -0.0284 0.5759 0.5748 0.063 Uiso 1 1 calc R . .
H10B H -0.0808 0.6415 0.5306 0.063 Uiso 1 1 calc R . .
C11 C -0.08519(16) 0.55835(9) 0.40187(15) 0.0503(4) Uani 1 1 d . . .
H11A H -0.1582 0.5824 0.3954 0.060 Uiso 1 1 calc R . .
H11B H -0.0926 0.5188 0.4359 0.060 Uiso 1 1 calc R . .
C12 C -0.06464(17) 0.54298(9) 0.30766(15) 0.0504(4) Uani 1 1 d . . .
H12A H -0.1267 0.5148 0.2744 0.060 Uiso 1 1 calc R . .
H12B H -0.0659 0.5822 0.2710 0.060 Uiso 1 1 calc R . .
C13 C 0.06198(17) 0.48505(10) 0.23417(15) 0.0526(5) Uani 1 1 d . B .
H13A H 0.0291 0.5127 0.1810 0.063 Uiso 1 1 calc R . .
H13B H 0.0220 0.4438 0.2242 0.063 Uiso 1 1 calc R . .
C14 C 0.18973(17) 0.47617(8) 0.24049(14) 0.0464(4) Uani 1 1 d . . .
H14A H 0.2266 0.4564 0.3003 0.056 Uiso 1 1 calc R B .
H14B H 0.2030 0.4489 0.1894 0.056 Uiso 1 1 calc R . .
N1A N 0.6427(2) 0.68388(13) 0.1450(3) 0.0408(6) Uani 0.765(3) 1 d PDU B 1
C4A C 0.3823(2) 0.60194(12) 0.1956(2) 0.0371(5) Uani 0.765(3) 1 d PDU B 1
H4A H 0.3253 0.6338 0.1778 0.045 Uiso 0.765(3) 1 calc PR B 1
C5A C 0.49559(18) 0.61320(10) 0.1876(2) 0.0390(5) Uani 0.765(3) 1 d PDU B 1
C6A C 0.5795(2) 0.56727(11) 0.2128(2) 0.0431(5) Uani 0.765(3) 1 d PDU . 1
H6A H 0.6565 0.5744 0.2062 0.052 Uiso 0.765(3) 1 calc PR B 1
C15A C 0.52227(19) 0.67613(11) 0.1481(2) 0.0486(6) Uani 0.765(3) 1 d PDU B 1
H15A H 0.4746 0.6804 0.0844 0.058 Uiso 0.765(3) 1 calc PR B 1
H15B H 0.4998 0.7104 0.1861 0.058 Uiso 0.765(3) 1 calc PR B 1
C16A C 0.7294(4) 0.7024(4) 0.2202(3) 0.0351(11) Uani 0.765(3) 1 d PDU B 1
C17A C 0.7233(3) 0.71610(12) 0.3106(2) 0.0458(6) Uani 0.765(3) 1 d PDU B 1
H17 H 0.6521 0.7133 0.3301 0.055 Uiso 0.765(3) 1 calc PR B 1
C18A C 0.8228(4) 0.73373(14) 0.3711(2) 0.0496(8) Uani 0.765(3) 1 d PDU B 1
H18 H 0.8196 0.7447 0.4328 0.060 Uiso 0.765(3) 1 calc PR B 1
C19A C 0.9301(5) 0.7361(3) 0.3446(4) 0.0439(11) Uani 0.765(3) 1 d PDU B 1
H19 H 0.9979 0.7479 0.3886 0.053 Uiso 0.765(3) 1 calc PR B 1
C20A C 0.9370(3) 0.72127(14) 0.2548(3) 0.0403(6) Uani 0.765(3) 1 d PDU B 1
H20 H 1.0089 0.7233 0.2363 0.048 Uiso 0.765(3) 1 calc PR B 1
C21A C 0.8364(4) 0.7033(6) 0.1920(4) 0.0343(8) Uani 0.765(3) 1 d PDU B 1
C22A C 0.8120(2) 0.68590(11) 0.09514(17) 0.0365(5) Uani 0.765(3) 1 d PDU B 1
C23A C 0.8796(2) 0.68058(11) 0.02912(17) 0.0458(5) Uani 0.765(3) 1 d PDU B 1
H23 H 0.9605 0.6881 0.0456 0.055 Uiso 0.765(3) 1 calc PR B 1
C24A C 0.8267(3) 0.66406(13) -0.06114(19) 0.0551(6) Uani 0.765(3) 1 d PDU B 1
H24 H 0.8716 0.6608 -0.1070 0.066 Uiso 0.765(3) 1 calc PR B 1
C25A C 0.7079(3) 0.65221(14) -0.0850(2) 0.0546(7) Uani 0.765(3) 1 d PDU B 1
H25 H 0.6738 0.6411 -0.1472 0.065 Uiso 0.765(3) 1 calc PR B 1
C26A C 0.6388(2) 0.65607(11) -0.0218(2) 0.0489(6) Uani 0.765(3) 1 d PDU B 1
H26 H 0.5584 0.6470 -0.0389 0.059 Uiso 0.765(3) 1 calc PR B 1
C27A C 0.6918(3) 0.67407(18) 0.0695(2) 0.0390(7) Uani 0.765(3) 1 d PDU B 1
N1B N 0.6317(5) 0.6912(3) 0.1964(5) 0.0310(13) Uani 0.235(3) 1 d PDU B 2
C4B C 0.3774(6) 0.6059(4) 0.2385(6) 0.0292(15) Uani 0.235(3) 1 d PDU B 2
H4B H 0.3206 0.6375 0.2384 0.035 Uiso 0.235(3) 1 calc PR B 2
C5B C 0.4941(5) 0.6198(3) 0.2473(5) 0.0282(12) Uani 0.235(3) 1 d PDU B 2
C6B C 0.5755(5) 0.5716(3) 0.2651(6) 0.0306(13) Uani 0.235(3) 1 d PDU . 2
H6B H 0.6541 0.5824 0.2896 0.037 Uiso 0.235(3) 1 calc PR B 2
C15B C 0.5324(5) 0.6872(3) 0.2385(5) 0.0342(14) Uani 0.235(3) 1 d PDU B 2
H15C H 0.4675 0.7114 0.2006 0.041 Uiso 0.235(3) 1 calc PR B 2
H15D H 0.5520 0.7067 0.3009 0.041 Uiso 0.235(3) 1 calc PR B 2
C16B C 0.7459(11) 0.7016(14) 0.2428(9) 0.032(3) Uani 0.235(3) 1 d PDU B 2
C17B C 0.7851(9) 0.7266(4) 0.3305(7) 0.0350(18) Uani 0.235(3) 1 d PDU B 2
H17A H 0.7362 0.7311 0.3733 0.042 Uiso 0.235(3) 1 calc PR B 2
C18B C 0.8993(11) 0.7444(9) 0.3517(12) 0.035(3) Uani 0.235(3) 1 d PDU B 2
H18A H 0.9311 0.7613 0.4114 0.042 Uiso 0.235(3) 1 calc PR B 2
C19B C 0.9698(8) 0.7384(5) 0.2880(9) 0.041(2) Uani 0.235(3) 1 d PDU B 2
H19A H 1.0494 0.7490 0.3071 0.049 Uiso 0.235(3) 1 calc PR B 2
C20B C 0.9290(6) 0.7179(3) 0.1993(8) 0.0400(17) Uani 0.235(3) 1 d PDU B 2
H20A H 0.9779 0.7162 0.1561 0.048 Uiso 0.235(3) 1 calc PR B 2
C21B C 0.8138(14) 0.700(2) 0.1740(12) 0.040(3) Uani 0.235(3) 1 d PDU B 2
C22B C 0.7423(11) 0.6786(5) 0.0868(6) 0.038(2) Uani 0.235(3) 1 d PDU B 2
C23B C 0.7560(8) 0.6633(4) -0.0010(5) 0.0494(18) Uani 0.235(3) 1 d PDU B 2
H23A H 0.8285 0.6688 -0.0176 0.059 Uiso 0.235(3) 1 calc PR B 2
C24B C 0.6608(10) 0.6397(6) -0.0647(7) 0.061(3) Uani 0.235(3) 1 d PDU B 2
H24A H 0.6716 0.6260 -0.1234 0.074 Uiso 0.235(3) 1 calc PR B 2
C25B C 0.5516(9) 0.6354(5) -0.0465(6) 0.062(2) Uani 0.235(3) 1 d PDU B 2
H25A H 0.4891 0.6214 -0.0940 0.074 Uiso 0.235(3) 1 calc PR B 2
C26B C 0.5313(7) 0.6509(4) 0.0390(5) 0.0478(17) Uani 0.235(3) 1 d PDU B 2
H26A H 0.4566 0.6478 0.0524 0.057 Uiso 0.235(3) 1 calc PR B 2
C27B C 0.6297(10) 0.6721(5) 0.1062(7) 0.039(2) Uani 0.235(3) 1 d PDU B 2
N2 N 0.30514(14) 0.62276(7) 0.42457(12) 0.0505(4) Uani 1 1 d . . .
C28 C 0.41888(19) 0.63275(10) 0.4338(2) 0.0742(8) Uani 1 1 d . . .
H28 H 0.4455 0.6732 0.4201 0.089 Uiso 1 1 calc R . .
C29 C 0.49723(18) 0.58529(9) 0.4627(2) 0.0694(7) Uani 1 1 d . . .
H29 H 0.5775 0.5927 0.4679 0.083 Uiso 1 1 calc R . .
C30 C 0.45891(16) 0.52630(8) 0.48423(12) 0.0439(4) Uani 1 1 d . . .
C31 C 0.34056(17) 0.51783(9) 0.47516(13) 0.0477(4) Uani 1 1 d . . .
H31 H 0.3116 0.4781 0.4896 0.057 Uiso 1 1 calc R . .
C32 C 0.26493(16) 0.56695(9) 0.44521(13) 0.0461(4) Uani 1 1 d . . .
H32 H 0.1841 0.5610 0.4393 0.055 Uiso 1 1 calc R . .
C33 C 0.22235(19) 0.67398(10) 0.38940(19) 0.0649(6) Uani 1 1 d . . .
H33A H 0.2403 0.7110 0.4298 0.097 Uiso 1 1 calc R . .
H33B H 0.1435 0.6597 0.3888 0.097 Uiso 1 1 calc R . .
H33C H 0.2283 0.6853 0.3263 0.097 Uiso 1 1 calc R . .
O6 O 0.4564(5) 0.7709(3) 0.3378(6) 0.087(3) Uani 0.259(7) 1 d P . .

loop_
_atom_site_aniso_label
_atom_site_aniso_U_11
_atom_site_aniso_U_22
_atom_site_aniso_U_33
_atom_site_aniso_U_23
_atom_site_aniso_U_13
_atom_site_aniso_U_12
P1 0.0621(3) 0.0362(2) 0.0454(3) -0.01101(17) 0.0223(2) -0.01231(19)
F1A 0.0302(11) 0.061(2) 0.093(2) -0.0447(18) 0.0166(14) -0.0075(11)
F2A 0.0509(14) 0.0447(12) 0.091(3) 0.0073(17) -0.0209(16) 0.0054(10)
F3A 0.071(2) 0.0620(19) 0.0630(16) 0.0008(16) 0.0252(13) -0.0308(14)
F4A 0.0684(18) 0.070(2) 0.097(3) -0.051(2) 0.0407(19) -0.0154(15)
F5A 0.0663(17) 0.0786(19) 0.0707(18) 0.0021(14) -0.0107(12) -0.0196(13)
F6A 0.0673(18) 0.0829(19) 0.0716(16) -0.0041(13) 0.0350(14) -0.0329(15)
F1B 0.133(6) 0.035(2) 0.140(7) -0.022(3) -0.062(4) 0.038(3)
F2B 0.112(4) 0.063(3) 0.046(2) -0.0041(19) 0.005(2) -0.036(3)
F3B 0.026(2) 0.100(5) 0.204(8) -0.104(5) 0.045(3) -0.024(2)
F4B 0.0484(18) 0.0356(16) 0.072(3) -0.0170(16) 0.0107(17) -0.0033(12)
F5B 0.342(15) 0.077(3) 0.039(2) 0.006(2) -0.028(5) -0.039(6)
F6B 0.109(5) 0.106(4) 0.156(7) -0.083(5) 0.108(5) -0.072(4)
O1 0.0495(7) 0.0318(6) 0.0828(10) 0.0167(6) 0.0102(7) 0.0062(5)
O2 0.0586(7) 0.0281(5) 0.0507(7) -0.0010(5) 0.0108(6) 0.0135(5)
O3 0.0478(6) 0.0353(6) 0.0530(7) 0.0055(5) 0.0146(5) 0.0091(5)
O4 0.0490(7) 0.0421(6) 0.0515(7) 0.0055(5) 0.0169(5) 0.0028(5)
O5 0.0412(6) 0.0341(6) 0.0518(7) 0.0027(5) 0.0085(5) -0.0077(5)
C1 0.0433(9) 0.0286(8) 0.0762(13) 0.0075(8) 0.0001(8) 0.0013(7)
C2 0.0475(9) 0.0267(7) 0.0430(8) 0.0000(6) 0.0032(7) -0.0065(6)
C3 0.0375(8) 0.0323(8) 0.0530(9) 0.0007(7) 0.0002(7) -0.0072(6)
C7 0.0614(11) 0.0227(7) 0.0477(9) -0.0023(6) 0.0062(8) 0.0001(7)
C8 0.0709(12) 0.0284(8) 0.0519(10) -0.0080(7) 0.0084(9) 0.0087(8)
C9 0.0725(12) 0.0342(8) 0.0513(10) 0.0031(7) 0.0178(9) 0.0241(8)
C10 0.0586(11) 0.0456(10) 0.0589(11) 0.0137(8) 0.0256(9) 0.0239(8)
C11 0.0447(9) 0.0360(8) 0.0725(12) 0.0065(8) 0.0180(9) 0.0084(7)
C12 0.0469(9) 0.0384(9) 0.0640(11) 0.0063(8) 0.0080(8) 0.0024(7)
C13 0.0523(10) 0.0503(10) 0.0589(11) -0.0092(8) 0.0198(9) -0.0178(8)
C14 0.0535(10) 0.0353(8) 0.0552(10) -0.0089(7) 0.0226(8) -0.0145(7)
N1A 0.0360(10) 0.0309(15) 0.054(2) 0.0113(16) 0.0066(13) -0.0038(8)
C4A 0.0355(11) 0.0319(11) 0.0423(15) 0.0055(12) 0.0049(12) -0.0039(8)
C5A 0.0363(11) 0.0306(10) 0.0489(16) 0.0090(9) 0.0065(9) -0.0034(8)
C6A 0.0358(11) 0.0361(12) 0.0575(17) 0.0156(12) 0.0107(11) -0.0017(8)
C15A 0.0346(11) 0.0354(11) 0.0753(17) 0.0188(11) 0.0109(10) -0.0008(8)
C16A 0.038(2) 0.0256(14) 0.042(2) 0.017(2) 0.0087(16) 0.0042(18)
C17A 0.0560(17) 0.0361(12) 0.0498(15) 0.0146(10) 0.0214(14) 0.0038(12)
C18A 0.070(3) 0.0367(14) 0.0430(16) 0.0100(12) 0.0152(16) 0.0076(15)
C19A 0.051(3) 0.0310(19) 0.0442(18) 0.0029(12) -0.0006(18) 0.006(2)
C20A 0.0421(16) 0.0328(14) 0.0424(18) 0.0030(13) 0.0017(14) 0.0002(10)
C21A 0.0381(19) 0.023(2) 0.0420(18) 0.0029(17) 0.0094(15) 0.000(2)
C22A 0.0347(12) 0.0268(10) 0.0454(13) 0.0000(8) 0.0029(10) 0.0013(10)
C23A 0.0460(12) 0.0414(12) 0.0494(12) -0.0051(9) 0.0088(10) 0.0074(9)
C24A 0.0644(15) 0.0506(14) 0.0491(13) -0.0112(11) 0.0095(11) 0.0101(12)
C25A 0.0716(19) 0.0377(14) 0.0473(16) -0.0078(11) -0.0025(14) 0.0052(13)
C26A 0.0461(13) 0.0317(12) 0.0598(17) 0.0013(11) -0.0085(12) -0.0031(10)
C27A 0.0376(15) 0.0245(11) 0.0526(16) 0.0051(10) 0.0052(13) -0.0002(14)
N1B 0.036(3) 0.029(3) 0.025(3) 0.004(2) 0.000(2) -0.001(2)
C4B 0.029(3) 0.032(3) 0.026(4) 0.005(3) 0.005(3) 0.004(2)
C5B 0.033(3) 0.027(3) 0.025(3) 0.005(2) 0.007(2) -0.001(2)
C6B 0.025(3) 0.031(3) 0.036(4) 0.011(3) 0.006(3) 0.000(2)
C15B 0.023(3) 0.025(3) 0.053(4) 0.004(3) 0.007(2) 0.002(2)
C16B 0.022(4) 0.033(5) 0.038(6) 0.023(6) -0.002(4) 0.006(3)
C17B 0.025(4) 0.030(4) 0.046(5) 0.007(4) -0.001(4) -0.008(3)
C18B 0.024(6) 0.024(5) 0.051(5) 0.000(4) -0.004(4) 0.008(4)
C19B 0.031(4) 0.037(5) 0.055(6) 0.014(4) 0.006(4) 0.002(3)
C20B 0.033(4) 0.031(3) 0.059(5) 0.008(4) 0.015(4) 0.007(3)
C21B 0.044(6) 0.022(5) 0.053(7) 0.002(8) 0.005(5) -0.009(7)
C22B 0.052(6) 0.026(4) 0.038(4) 0.004(3) 0.018(5) 0.003(6)
C23B 0.069(5) 0.037(4) 0.049(4) 0.006(3) 0.025(3) 0.005(3)
C24B 0.093(8) 0.055(6) 0.040(5) -0.001(4) 0.024(5) -0.014(6)
C25B 0.083(6) 0.059(5) 0.037(4) -0.001(3) -0.001(4) -0.010(5)
C26B 0.056(4) 0.046(4) 0.037(3) 0.009(3) 0.002(3) -0.006(3)
C27B 0.061(5) 0.025(4) 0.034(5) 0.000(4) 0.015(4) -0.006(3)
N2 0.0471(8) 0.0355(7) 0.0594(9) -0.0113(6) -0.0090(7) 0.0075(6)
C28 0.0470(11) 0.0352(9) 0.120(2) -0.0055(11) -0.0265(12) -0.0012(8)
C29 0.0444(10) 0.0371(9) 0.1067(19) -0.0103(10) -0.0271(11) 0.0000(8)
C30 0.0469(9) 0.0365(8) 0.0414(8) -0.0160(7) -0.0057(7) 0.0075(7)
C31 0.0524(10) 0.0407(9) 0.0523(10) -0.0029(7) 0.0163(8) 0.0134(7)
C32 0.0472(9) 0.0416(9) 0.0499(9) -0.0066(7) 0.0113(7) 0.0105(7)
C33 0.0514(11) 0.0403(10) 0.0918(16) 0.0022(10) -0.0090(10) 0.0106(8)
O6 0.052(4) 0.064(4) 0.130(7) 0.045(4) -0.012(3) -0.032(3)

loop_
_atom_type_symbol
_atom_type_description
_atom_type_scat_dispersion_real
_atom_type_scat_dispersion_imag
_atom_type_scat_source
C C 0.0181 0.0091 'International Tables Vol C Tables 4.2.6.8 and 6.1.1.4'
H H 0.0000 0.0000 'International Tables Vol C Tables 4.2.6.8 and 6.1.1.4'
N N 0.0311 0.0180 'International Tables Vol C Tables 4.2.6.8 and 6.1.1.4'
O O 0.0492 0.0322 'International Tables Vol C Tables 4.2.6.8 and 6.1.1.4'
F F 0.0727 0.0534 'International Tables Vol C Tables 4.2.6.8 and 6.1.1.4'
P P 0.2955 0.4335 'International Tables Vol C Tables 4.2.6.8 and 6.1.1.4'

loop_
_exptl_crystal_face_index_h
_exptl_crystal_face_index_k
_exptl_crystal_face_index_l
_exptl_crystal_face_perp_dist
_exptl_oxdiff_crystal_face_indexfrac_h
_exptl_oxdiff_crystal_face_indexfrac_k
_exptl_oxdiff_crystal_face_indexfrac_l
_exptl_oxdiff_crystal_face_x
_exptl_oxdiff_crystal_face_y
_exptl_oxdiff_crystal_face_z
0 -2 -3 0.0601 0.0123 -1.9980 -3.0012 -0.2742 0.0805 -0.2059
0 2 3 0.0601 -0.0123 1.9980 3.0012 0.2742 -0.0805 0.2059
0 -1 1 0.0402 -0.0011 -1.0024 0.9989 -0.0167 -0.0558 0.1152
0 1 -1 0.0402 0.0011 1.0024 -0.9989 0.0167 0.0558 -0.1152
1 0 0 0.1397 0.9982 0.0062 0.0059 0.0207 -0.1278 -0.0320
-1 0 0 0.1397 -0.9982 -0.0062 -0.0059 -0.0207 0.1278 0.0320

loop_
_geom_angle_atom_site_label_1
_geom_angle_atom_site_label_2
_geom_angle_atom_site_label_3
_geom_angle
_geom_angle_site_symmetry_1
_geom_angle_site_symmetry_3
F3B P1 F5B 102.5(6) . .
F3B P1 F1B 97.9(5) . .
F5B P1 F1B 98.7(4) . .
F2A P1 F6A 94.3(2) . .
F2A P1 F4A 97.6(2) . .
F6A P1 F4A 92.16(17) . .
F2A P1 F1A 91.5(2) . .
F6A P1 F1A 87.21(19) . .
F4A P1 F1A 170.9(3) . .
F2A P1 F3A 94.1(2) . .
F6A P1 F3A 171.2(2) . .
F4A P1 F3A 89.3(2) . .
F1A P1 F3A 90.0(2) . .
F3B P1 F4B 89.0(3) . .
F5B P1 F4B 89.6(3) . .
F1B P1 F4B 167.8(3) . .
F2A P1 F5A 174.6(2) . .
F6A P1 F5A 88.38(17) . .
F4A P1 F5A 87.0(2) . .
F1A P1 F5A 84.0(2) . .
F3A P1 F5A 83.0(2) . .
F3B P1 F2B 89.4(4) . .
F5B P1 F2B 165.8(6) . .
F1B P1 F2B 86.9(4) . .
F4B P1 F2B 83.0(3) . .
F3B P1 F6B 166.0(5) . .
F5B P1 F6B 89.1(6) . .
F1B P1 F6B 87.8(4) . .
F4B P1 F6B 83.3(3) . .
F2B P1 F6B 78.1(4) . .
C1 O1 C7 118.71(15) . .
C8 O2 C9 111.00(14) . .
C11 O3 C10 111.14(15) . .
C13 O4 C12 113.27(16) . .
C3 O5 C14 119.08(14) . .
O1 C1 C6B 115.7(3) . 3_666
O1 C1 C2 125.17(16) . 3_666
C6B C1 C2 112.7(3) 3_666 3_666
O1 C1 C6A 112.72(18) . 3_666
C2 C1 C6A 121.88(17) 3_666 3_666
C1 C2 C3 117.91(15) 3_666 .
C4B C3 O5 107.1(3) . .
C4B C3 C2 123.8(3) . .
O5 C3 C2 124.39(15) . .
O5 C3 C4A 115.34(17) . .
C2 C3 C4A 120.15(18) . .
O1 C7 C8 107.34(16) . .
O2 C8 C7 111.21(14) . .
O2 C9 C10 110.55(15) . .
O3 C10 C9 111.24(16) . .
O3 C11 C12 109.85(15) . .
O4 C12 C11 109.28(16) . .
O4 C13 C14 109.21(16) . .
O5 C14 C13 106.33(15) . .
C27A N1A C16A 108.6(3) . .
C27A N1A C15A 126.8(3) . .
C16A N1A C15A 124.5(3) . .
C5A C4A C3 120.8(2) . .
C6A C5A C4A 120.4(2) . .
C6A C5A C15A 121.7(2) . .
C4A C5A C15A 118.0(2) . .
C5A C6A C1 118.6(2) . 3_666
N1A C15A C5A 113.7(2) . .
C17A C16A N1A 130.1(4) . .
C17A C16A C21A 121.3(4) . .
N1A C16A C21A 108.6(3) . .
C18A C17A C16A 117.9(3) . .
C17A C18A C19A 122.0(4) . .
C20A C19A C18A 120.3(5) . .
C19A C20A C21A 118.7(4) . .
C20A C21A C16A 119.7(4) . .
C20A C21A C22A 133.4(3) . .
C16A C21A C22A 106.8(3) . .
C23A C22A C27A 119.7(3) . .
C23A C22A C21A 133.8(3) . .
C27A C22A C21A 106.4(3) . .
C24A C23A C22A 119.0(2) . .
C23A C24A C25A 120.4(3) . .
C26A C25A C24A 122.4(3) . .
C25A C26A C27A 117.4(3) . .
N1A C27A C26A 129.4(3) . .
N1A C27A C22A 109.5(3) . .
C26A C27A C22A 121.1(3) . .
C27B N1B C16B 109.3(8) . .
C27B N1B C15B 123.4(7) . .
C16B N1B C15B 126.1(8) . .
C3 C4B C5B 114.8(6) . .
C6B C5B C4B 119.7(6) . .
C6B C5B C15B 120.2(5) . .
C4B C5B C15B 120.2(5) . .
C1 C6B C5B 123.2(5) 3_666 .
N1B C15B C5B 112.2(5) . .
C17B C16B N1B 127.8(12) . .
C17B C16B C21B 123.5(12) . .
N1B C16B C21B 106.4(9) . .
C18B C17B C16B 115.6(11) . .
C17B C18B C19B 121.8(13) . .
C20B C19B C18B 122.6(10) . .
C19B C20B C21B 117.9(9) . .
C20B C21B C16B 118.3(10) . .
C20B C21B C22B 132.4(12) . .
C16B C21B C22B 109.3(10) . .
C23B C22B C27B 118.1(10) . .
C23B C22B C21B 137.9(11) . .
C27B C22B C21B 104.0(8) . .
C22B C23B C24B 118.4(9) . .
C25B C24B C23B 123.1(10) . .
C26B C25B C24B 121.5(9) . .
C25B C26B C27B 115.7(8) . .
N1B C27B C26B 126.8(9) . .
N1B C27B C22B 110.0(7) . .
C26B C27B C22B 123.1(9) . .
C32 N2 C28 121.15(17) . .
C32 N2 C33 119.23(17) . .
C28 N2 C33 119.61(18) . .
N2 C28 C29 120.8(2) . .
C28 C29 C30 119.9(2) . .
C31 C30 C29 117.81(17) . .
C31 C30 C30 120.7(2) . 3_666
C29 C30 C30 121.5(2) . 3_666
C32 C31 C30 120.20(19) . .
N2 C32 C31 120.15(18) . .

loop_
_geom_bond_atom_site_label_1
_geom_bond_atom_site_label_2
_geom_bond_distance
_geom_bond_site_symmetry_2
P1 F3B 1.443(7) .
P1 F5B 1.470(4) .
P1 F2A 1.472(3) .
P1 F1B 1.504(7) .
P1 F6A 1.544(3) .
P1 F4A 1.556(2) .
P1 F1A 1.617(4) .
P1 F3A 1.617(4) .
P1 F4B 1.680(3) .
P1 F5A 1.683(3) .
P1 F2B 1.716(5) .
P1 F6B 1.726(5) .
O1 C1 1.364(2) .
O1 C7 1.426(2) .
O2 C8 1.417(2) .
O2 C9 1.425(2) .
O3 C11 1.424(2) .
O3 C10 1.429(2) .
O4 C13 1.418(2) .
O4 C12 1.426(2) .
O5 C3 1.373(2) .
O5 C14 1.430(2) .
C1 C6B 1.380(7) 3_666
C1 C2 1.399(3) 3_666
C1 C6A 1.433(3) 3_666
C2 C1 1.399(3) 3_666
C2 C3 1.402(2) .
C3 C4B 1.356(8) .
C3 C4A 1.418(3) .
C7 C8 1.500(3) .
C9 C10 1.493(3) .
C11 C12 1.500(3) .
C13 C14 1.507(3) .
N1A C27A 1.381(5) .
N1A C16A 1.395(5) .
N1A C15A 1.446(3) .
C4A C5A 1.393(3) .
C5A C6A 1.382(3) .
C5A C15A 1.517(3) .
C6A C1 1.433(3) 3_666
C16A C17A 1.384(5) .
C16A C21A 1.418(5) .
C17A C18A 1.367(5) .
C18A C19A 1.408(6) .
C19A C20A 1.383(6) .
C20A C21A 1.394(5) .
C21A C22A 1.444(4) .
C22A C23A 1.394(4) .
C22A C27A 1.414(4) .
C23A C24A 1.388(4) .
C24A C25A 1.396(4) .
C25A C26A 1.371(5) .
C26A C27A 1.411(4) .
N1B C27B 1.388(9) .
N1B C16B 1.394(12) .
N1B C15B 1.448(8) .
C4B C5B 1.391(9) .
C5B C6B 1.390(8) .
C5B C15B 1.512(7) .
C6B C1 1.380(7) 3_666
C16B C17B 1.383(14) .
C16B C21B 1.427(14) .
C17B C18B 1.373(13) .
C18B C19B 1.393(14) .
C19B C20B 1.365(12) .
C20B C21B 1.388(12) .
C21B C22B 1.450(13) .
C22B C23B 1.380(10) .
C22B C27B 1.430(12) .
C23B C24B 1.394(12) .
C24B C25B 1.380(13) .
C25B C26B 1.375(11) .
C26B C27B 1.428(11) .
N2 C32 1.335(3) .
N2 C28 1.341(3) .
N2 C33 1.479(2) .
C28 C29 1.372(3) .
C29 C30 1.390(3) .
C30 C31 1.390(3) .
C30 C30 1.486(3) 3_666
C31 C32 1.382(3) .

loop_
_platon_squeeze_void_nr
_platon_squeeze_void_average_x
_platon_squeeze_void_average_y
_platon_squeeze_void_average_z
_platon_squeeze_void_volume
_platon_squeeze_void_count_electrons
_platon_squeeze_void_content
1 -0.007 0.500 0.000 263 69 ' '
2 -0.004 0.000 0.500 263 69 ' '
